data_1548155
loop_
_publ_author_name
'Duan, Ranlong'
'Hu, Chenyang'
'Li, Xiang'
'Pang, Xuan'
'Sun, Zhiqiang'
'Chen, Xuesi'
'Wang, Xianhong'

_publ_section_title
;
 Air-Stable Salen--Iron Complexes: Stereoselective Catalysts for Lactide
 and \e-Caprolactone Polymerization through in Situ Initiation
;
_journal_issue 23
_journal_name_full Macromolecules
_journal_page_first 9188
_journal_paper_doi 10.1021/acs.macromol.7b01766
_journal_volume 50
_journal_year 2017
_chemical_formula_moiety 'C36 H52 Cl Fe N2 O2'
_chemical_formula_sum 'C36 H52 Cl Fe N2 O2'
_chemical_formula_weight 636.09
_space_group_crystal_system monoclinic
_space_group_IT_number 14
_space_group_name_Hall '-P 2ybc'
_space_group_name_H-M_alt 'P 1 21/c 1'
_symmetry_space_group_name_Hall '-P 2ybc'
_symmetry_space_group_name_H-M 'P 1 21/c 1'
_atom_sites_solution_hydrogens geom
_cell_angle_alpha 90
_cell_angle_beta 99.5360(10)
_cell_angle_gamma 90
_cell_formula_units_Z 4
_cell_length_a 13.6653(8)
_cell_length_b 23.8896(13)
_cell_length_c 10.7995(6)
_cell_measurement_reflns_used 4334
_cell_measurement_temperature 296.(2)
_cell_measurement_theta_max 25.2111
_cell_measurement_theta_min 2.2784
_cell_volume 3476.9(3)
_computing_cell_refinement 'Bruker SMART'
_computing_data_collection 'Bruker SMART'
_computing_data_reduction 'Bruker SAINT'
_computing_molecular_graphics 'Bruker SHELXTL'
_computing_publication_material 'Bruker SHELXTL'
_computing_structure_refinement 'SHELXL-2014/7 (Sheldrick, 2014)'
_computing_structure_solution 'XT, VERSION 2014/5'
_diffrn_ambient_temperature 296.(2)
_diffrn_measured_fraction_theta_full 0.997
_diffrn_measured_fraction_theta_max 0.997
_diffrn_measurement_device_type 'Bruker APEX II'
_diffrn_measurement_method 'phi and omega scans'
_diffrn_radiation_monochromator MoK\a
_diffrn_radiation_wavelength 0.71073
_diffrn_reflns_av_R_equivalents 0.0393
_diffrn_reflns_av_unetI/netI 0.0478
_diffrn_reflns_limit_h_max 16
_diffrn_reflns_limit_h_min -7
_diffrn_reflns_limit_k_max 28
_diffrn_reflns_limit_k_min -28
_diffrn_reflns_limit_l_max 12
_diffrn_reflns_limit_l_min -12
_diffrn_reflns_number 17748
_diffrn_reflns_theta_full 25.00
_diffrn_reflns_theta_max 25.00
_diffrn_reflns_theta_min 1.51
_exptl_absorpt_coefficient_mu 0.543
_exptl_absorpt_correction_T_max 0.89
_exptl_absorpt_correction_T_min 0.87
_exptl_absorpt_correction_type multi-scan
_exptl_absorpt_process_details sadbas
_exptl_crystal_colour red
_exptl_crystal_density_diffrn 1.215
_exptl_crystal_density_method 'not measured'
_exptl_crystal_description block
_exptl_crystal_F_000 1364
_exptl_crystal_size_max 0.270
_exptl_crystal_size_mid 0.250
_exptl_crystal_size_min 0.230
_refine_diff_density_max 0.432
_refine_diff_density_min -0.428
_refine_ls_extinction_method none
_refine_ls_goodness_of_fit_ref 1.002
_refine_ls_hydrogen_treatment constr
_refine_ls_matrix_type full
_refine_ls_number_parameters 386
_refine_ls_number_reflns 6106
_refine_ls_number_restraints 0
_refine_ls_restrained_S_all 1.002
_refine_ls_R_factor_all 0.0798
_refine_ls_R_factor_gt 0.0695
_refine_ls_shift/su_max 0.000
_refine_ls_shift/su_mean 0.000
_refine_ls_structure_factor_coef Fsqd
_refine_ls_weighting_details 'w=1/[\s^2^(Fo^2^)+(0.0349P)^2^+20.9871P] where P=(Fo^2^+2Fc^2^)/3'
_refine_ls_weighting_scheme calc
_refine_ls_wR_factor_gt 0.1658
_refine_ls_wR_factor_ref 0.1700
_reflns_number_gt 5225
_reflns_number_total 6106
_reflns_threshold_expression 'I > 2\s(I)'
_cod_data_source_file ma7b01766_si_002.cif
_cod_data_source_block a142
_cod_depositor_comments 'Adding full bibliography for 1548154--1548156.cif.'
_cod_database_code 1548155

loop_
_space_group_symop_operation_xyz
'x, y, z'
'-x, y+1/2, -z+1/2'
'-x, -y, -z'
'x, -y-1/2, z-1/2'

loop_
_atom_site_type_symbol
_atom_site_label
_atom_site_fract_x
_atom_site_fract_y
_atom_site_fract_z
_atom_site_U_iso_or_equiv
_atom_site_adp_type
_atom_site_calc_flag
_atom_site_refinement_flags_adp
_atom_site_refinement_flags_occupancy
_atom_site_refinement_flags_posn
_atom_site_occupancy
_atom_site_disorder_assembly
_atom_site_disorder_group
Fe Fe1 0.64355(5) 0.46826(3) 0.75407(6) 0.02207(18) Uani d . . . 1.0 . .
Cl Cl1 0.65975(11) 0.41427(6) 0.92422(12) 0.0409(3) Uani d . . . 1.0 . .
N N1 0.5266(3) 0.43489(17) 0.6250(4) 0.0298(9) Uani d . . . 1.0 . .
N N2 0.5220(3) 0.51551(18) 0.7857(4) 0.0353(10) Uani d . . . 1.0 . .
O O1 0.7289(2) 0.43773(13) 0.6508(3) 0.0283(7) Uani d . . . 1.0 . .
O O2 0.7169(2) 0.53558(13) 0.7826(3) 0.0301(8) Uani d . . . 1.0 . .
C C7 0.5361(3) 0.40215(19) 0.5331(4) 0.0262(10) Uani d . . . 1.0 . .
H H7 0.4777 0.3903 0.4832 0.031 Uiso calc U . R 1.0 . .
C C8 0.6270(3) 0.38200(19) 0.4994(4) 0.0228(10) Uani d . . . 1.0 . .
C C9 0.6198(3) 0.34461(18) 0.3971(4) 0.0221(9) Uani d . . . 1.0 . .
H H9 0.5574 0.3353 0.3533 0.027 Uiso calc U . R 1.0 . .
C C10 0.7027(3) 0.32164(18) 0.3607(4) 0.0228(10) Uani d . . . 1.0 . .
C C11 0.7946(3) 0.33543(19) 0.4347(4) 0.0235(10) Uani d . . . 1.0 . .
H H11 0.8511 0.3186 0.414 0.028 Uiso calc U . R 1.0 . .
C C12 0.8074(3) 0.37200(19) 0.5356(4) 0.0231(10) Uani d . . . 1.0 . .
C C13 0.7209(3) 0.39844(18) 0.5645(4) 0.0222(10) Uani d . . . 1.0 . .
C C14 0.6988(3) 0.27950(19) 0.2524(4) 0.0244(10) Uani d . . . 1.0 . .
C C15 0.6054(4) 0.2870(2) 0.1538(5) 0.0388(13) Uani d . . . 1.0 . .
H H15A 0.6066 0.261 0.0864 0.058 Uiso calc U . R 1.0 . .
H H15B 0.6034 0.3245 0.1215 0.058 Uiso calc U . R 1.0 . .
H H15C 0.5477 0.2804 0.1916 0.058 Uiso calc U . R 1.0 . .
C C16 0.7002(5) 0.2202(2) 0.3055(5) 0.0413(13) Uani d . . . 1.0 . .
H H16A 0.76 0.2147 0.3646 0.062 Uiso calc U . R 1.0 . .
H H16B 0.6975 0.1936 0.2384 0.062 Uiso calc U . R 1.0 . .
H H16C 0.6438 0.2151 0.3469 0.062 Uiso calc U . R 1.0 . .
C C17 0.7877(4) 0.2871(3) 0.1833(5) 0.0434(14) Uani d . . . 1.0 . .
H H17A 0.8482 0.2801 0.2404 0.065 Uiso calc U . R 1.0 . .
H H17B 0.7882 0.3246 0.152 0.065 Uiso calc U . R 1.0 . .
H H17C 0.7822 0.2612 0.1145 0.065 Uiso calc U . R 1.0 . .
C C18 0.9112(3) 0.3839(2) 0.6097(4) 0.0254(10) Uani d . . . 1.0 . .
C C19 0.9902(4) 0.3454(2) 0.5716(5) 0.0372(12) Uani d . . . 1.0 . .
H H19A 0.9746 0.3073 0.5881 0.056 Uiso calc U . R 1.0 . .
H H19B 1.0538 0.3549 0.6191 0.056 Uiso calc U . R 1.0 . .
H H19C 0.9919 0.35 0.4837 0.056 Uiso calc U . R 1.0 . .
C C20 0.9407(4) 0.4445(2) 0.5869(5) 0.0380(12) Uani d . . . 1.0 . .
H H20A 0.8946 0.4696 0.6161 0.057 Uiso calc U . R 1.0 . .
H H20B 0.9396 0.4502 0.4987 0.057 Uiso calc U . R 1.0 . .
H H20C 1.0062 0.4515 0.6316 0.057 Uiso calc U . R 1.0 . .
C C21 0.9130(4) 0.3748(3) 0.7520(5) 0.0404(13) Uani d . . . 1.0 . .
H H21A 0.8652 0.3989 0.7805 0.061 Uiso calc U . R 1.0 . .
H H21B 0.978 0.3832 0.7969 0.061 Uiso calc U . R 1.0 . .
H H21C 0.8969 0.3365 0.7668 0.061 Uiso calc U . R 1.0 . .
C C22 0.5293(4) 0.5596(2) 0.8569(5) 0.0294(11) Uani d . . . 1.0 . .
H H22 0.4715 0.5725 0.8824 0.035 Uiso calc U . R 1.0 . .
C C23 0.6185(3) 0.58987(19) 0.8994(4) 0.0255(10) Uani d . . . 1.0 . .
C C24 0.7092(4) 0.57820(19) 0.8567(4) 0.0258(10) Uani d . . . 1.0 . .
C C25 0.7913(3) 0.61509(19) 0.8915(4) 0.0234(10) Uani d . . . 1.0 . .
C C26 0.7795(4) 0.65884(19) 0.9710(4) 0.0254(10) Uani d . . . 1.0 . .
H H26 0.8332 0.6827 0.9943 0.031 Uiso calc U . R 1.0 . .
C C27 0.6916(3) 0.67011(19) 1.0198(4) 0.0233(10) Uani d . . . 1.0 . .
C C28 0.6129(3) 0.63540(19) 0.9813(4) 0.0239(10) Uani d . . . 1.0 . .
H H28 0.5535 0.642 1.0101 0.029 Uiso calc U . R 1.0 . .
C C29 0.6893(4) 0.71984(19) 1.1081(4) 0.0266(10) Uani d . . . 1.0 . .
C C30 0.5957(4) 0.7195(2) 1.1689(5) 0.0394(13) Uani d . . . 1.0 . .
H H30A 0.5382 0.7218 1.1047 0.059 Uiso calc U . R 1.0 . .
H H30B 0.597 0.7509 1.2244 0.059 Uiso calc U . R 1.0 . .
H H30C 0.5933 0.6854 1.2155 0.059 Uiso calc U . R 1.0 . .
C C31 0.6905(5) 0.7748(2) 1.0361(5) 0.0487(16) Uani d . . . 1.0 . .
H H31A 0.7495 0.7765 0.9987 0.073 Uiso calc U . R 1.0 . .
H H31B 0.6897 0.8056 1.0927 0.073 Uiso calc U . R 1.0 . .
H H31C 0.6332 0.7766 0.9715 0.073 Uiso calc U . R 1.0 . .
C C32 0.7791(4) 0.7189(3) 1.2146(5) 0.0423(14) Uani d . . . 1.0 . .
H H32A 0.7782 0.685 1.2622 0.063 Uiso calc U . R 1.0 . .
H H32B 0.7761 0.7505 1.2686 0.063 Uiso calc U . R 1.0 . .
H H32C 0.8392 0.7205 1.1795 0.063 Uiso calc U . R 1.0 . .
C C33 0.8904(3) 0.6041(2) 0.8462(4) 0.0281(11) Uani d . . . 1.0 . .
C C34 0.9671(4) 0.6503(2) 0.8888(5) 0.0389(13) Uani d . . . 1.0 . .
H H34A 0.9426 0.6855 0.8534 0.058 Uiso calc U . R 1.0 . .
H H34B 1.0284 0.6414 0.8608 0.058 Uiso calc U . R 1.0 . .
H H34C 0.9781 0.6528 0.9787 0.058 Uiso calc U . R 1.0 . .
C C35 0.8764(4) 0.6017(2) 0.7030(5) 0.0380(13) Uani d . . . 1.0 . .
H H35A 0.8311 0.5721 0.6731 0.057 Uiso calc U . R 1.0 . .
H H35B 0.9392 0.5948 0.677 0.057 Uiso calc U . R 1.0 . .
H H35C 0.85 0.6367 0.6687 0.057 Uiso calc U . R 1.0 . .
C C36 0.9344(4) 0.5489(2) 0.9022(5) 0.0364(12) Uani d . . . 1.0 . .
H H36A 0.943 0.5508 0.9921 0.055 Uiso calc U . R 1.0 . .
H H36B 0.9974 0.5426 0.8766 0.055 Uiso calc U . R 1.0 . .
H H36C 0.8902 0.5187 0.873 0.055 Uiso calc U . R 1.0 . .
C C3 0.3342(3) 0.5115(2) 0.7762(5) 0.0341(12) Uani d . . . 1.0 . .
H H3A 0.3426 0.4908 0.8545 0.041 Uiso calc U . R 1.0 A 1
H H3B 0.3301 0.551 0.7952 0.041 Uiso calc U . R 1.0 A 1
C C4 0.3379(3) 0.4219(2) 0.5885(5) 0.0317(11) Uani d . . . 1.0 . .
H H4A 0.3413 0.3827 0.5661 0.038 Uiso calc U . R 1.0 B 1
H H4B 0.3321 0.444 0.5123 0.038 Uiso calc U . R 1.0 B 1
C C1 0.4304(7) 0.4383(5) 0.6772(10) 0.0279(9) Uani d . P . 0.503(5) C 1
H H1A 0.4359 0.4164 0.7547 0.034 Uiso calc U P R 0.503(5) C 1
C C2 0.4240(7) 0.5005(4) 0.7069(10) 0.0279(9) Uani d . P . 0.503(5) C 1
H H2A 0.4153 0.522 0.6285 0.034 Uiso calc U P R 0.503(5) C 1
C C5 0.2454(7) 0.4322(5) 0.6544(10) 0.0279(9) Uani d . P . 0.503(5) C 1
H H5A 0.1853 0.4222 0.5976 0.034 Uiso calc U P R 0.503(5) C 1
H H5B 0.25 0.4086 0.7284 0.034 Uiso calc U P R 0.503(5) C 1
C C6 0.2406(7) 0.4929(5) 0.6921(10) 0.0279(9) Uani d . P . 0.503(5) C 1
H H6A 0.2301 0.516 0.6171 0.034 Uiso calc U P R 0.503(5) C 1
H H6B 0.1846 0.4983 0.7354 0.034 Uiso calc U P R 0.503(5) C 1
C C1A 0.4284(7) 0.4635(5) 0.6282(10) 0.0279(9) Uani d . P . 0.497(5) C 2
H H1AA 0.4215 0.4968 0.5745 0.034 Uiso calc U P R 0.497(5) C 2
C C2A 0.4293(7) 0.4796(5) 0.7650(10) 0.0279(9) Uani d . P . 0.497(5) C 2
H H2AA 0.4371 0.4466 0.8195 0.034 Uiso calc U P R 0.497(5) C 2
C C5A 0.2428(7) 0.4526(5) 0.6041(10) 0.0279(9) Uani d . P . 0.497(5) C 2
H H5AA 0.1861 0.4285 0.5773 0.034 Uiso calc U P R 0.497(5) C 2
H H5AB 0.2356 0.4858 0.5514 0.034 Uiso calc U P R 0.497(5) C 2
C C6A 0.2454(7) 0.4697(5) 0.7412(10) 0.0279(9) Uani d . P . 0.497(5) C 2
H H6AA 0.2549 0.437 0.7951 0.034 Uiso calc U P R 0.497(5) C 2
H H6AB 0.1834 0.4875 0.7514 0.034 Uiso calc U P R 0.497(5) C 2

loop_
_atom_site_aniso_label
_atom_site_aniso_U_11
_atom_site_aniso_U_22
_atom_site_aniso_U_33
_atom_site_aniso_U_12
_atom_site_aniso_U_13
_atom_site_aniso_U_23
Fe1 0.0209(3) 0.0216(3) 0.0243(3) -0.0013(3) 0.0055(3) -0.0064(3)
Cl1 0.0556(9) 0.0389(7) 0.0300(7) 0.0098(6) 0.0120(6) 0.0021(5)
N1 0.018(2) 0.038(2) 0.034(2) 0.0007(17) 0.0044(17) -0.0160(19)
N2 0.019(2) 0.033(2) 0.053(3) -0.0016(17) 0.0052(19) -0.021(2)
O1 0.0246(17) 0.0280(18) 0.0336(18) -0.0041(14) 0.0086(14) -0.0154(14)
O2 0.0265(17) 0.0243(17) 0.041(2) -0.0061(14) 0.0112(15) -0.0151(15)
C7 0.025(2) 0.030(3) 0.023(2) 0.001(2) 0.0005(19) -0.0046(19)
C8 0.023(2) 0.025(2) 0.021(2) -0.0006(19) 0.0062(19) 0.0020(18)
C9 0.021(2) 0.023(2) 0.022(2) -0.0046(19) 0.0025(18) -0.0021(18)
C10 0.027(2) 0.022(2) 0.021(2) 0.0000(19) 0.0068(19) 0.0003(18)
C11 0.026(2) 0.024(2) 0.023(2) 0.0026(19) 0.0085(19) -0.0001(18)
C12 0.022(2) 0.025(2) 0.024(2) -0.0007(19) 0.0085(19) 0.0020(19)
C13 0.027(2) 0.022(2) 0.019(2) -0.0035(19) 0.0079(19) -0.0038(18)
C14 0.030(3) 0.026(2) 0.019(2) 0.001(2) 0.0078(19) -0.0045(18)
C15 0.040(3) 0.049(3) 0.026(3) 0.005(3) 0.003(2) -0.011(2)
C16 0.065(4) 0.026(3) 0.036(3) 0.003(3) 0.016(3) -0.008(2)
C17 0.042(3) 0.059(4) 0.033(3) -0.004(3) 0.018(3) -0.016(3)
C18 0.023(2) 0.030(3) 0.023(2) -0.003(2) 0.0047(19) -0.0003(19)
C19 0.025(3) 0.046(3) 0.040(3) 0.002(2) 0.005(2) 0.001(2)
C20 0.028(3) 0.034(3) 0.051(3) -0.005(2) 0.003(2) -0.002(2)
C21 0.030(3) 0.058(4) 0.031(3) -0.003(3) 0.000(2) -0.002(3)
C22 0.023(2) 0.025(3) 0.040(3) 0.001(2) 0.005(2) -0.010(2)
C23 0.022(2) 0.024(2) 0.030(2) 0.0010(19) 0.002(2) -0.0008(19)
C24 0.031(3) 0.021(2) 0.026(2) 0.001(2) 0.009(2) -0.0039(19)
C25 0.025(2) 0.025(2) 0.021(2) -0.0033(19) 0.0035(19) 0.0015(18)
C26 0.029(3) 0.022(2) 0.024(2) -0.0058(19) 0.001(2) 0.0006(18)
C27 0.027(2) 0.024(2) 0.018(2) 0.0017(19) 0.0027(18) 0.0029(18)
C28 0.024(2) 0.025(2) 0.024(2) 0.0033(19) 0.0074(19) -0.0017(18)
C29 0.031(3) 0.024(2) 0.024(2) -0.001(2) 0.002(2) -0.0057(19)
C30 0.040(3) 0.039(3) 0.038(3) 0.003(3) 0.006(2) -0.014(2)
C31 0.090(5) 0.024(3) 0.033(3) -0.003(3) 0.013(3) -0.004(2)
C32 0.041(3) 0.051(4) 0.032(3) 0.000(3) -0.001(2) -0.018(3)
C33 0.024(2) 0.032(3) 0.028(3) -0.001(2) 0.006(2) -0.001(2)
C34 0.029(3) 0.037(3) 0.054(3) -0.008(2) 0.014(2) -0.006(3)
C35 0.037(3) 0.048(3) 0.034(3) -0.002(3) 0.017(2) 0.002(2)
C36 0.030(3) 0.033(3) 0.046(3) 0.006(2) 0.006(2) 0.005(2)
C3 0.022(3) 0.035(3) 0.046(3) 0.000(2) 0.008(2) -0.014(2)
C4 0.023(3) 0.034(3) 0.037(3) -0.003(2) 0.005(2) -0.016(2)
C1 0.0230(16) 0.032(3) 0.031(3) -0.005(2) 0.009(2) -0.0034(16)
C2 0.0230(16) 0.032(3) 0.031(3) -0.005(2) 0.009(2) -0.0034(16)
C5 0.0230(16) 0.032(3) 0.031(3) -0.005(2) 0.009(2) -0.0034(16)
C6 0.0230(16) 0.032(3) 0.031(3) -0.005(2) 0.009(2) -0.0034(16)
C1A 0.0230(16) 0.032(3) 0.031(3) -0.005(2) 0.009(2) -0.0034(16)
C2A 0.0230(16) 0.032(3) 0.031(3) -0.005(2) 0.009(2) -0.0034(16)
C5A 0.0230(16) 0.032(3) 0.031(3) -0.005(2) 0.009(2) -0.0034(16)
C6A 0.0230(16) 0.032(3) 0.031(3) -0.005(2) 0.009(2) -0.0034(16)

loop_
_atom_type_symbol
_atom_type_description
_atom_type_scat_dispersion_real
_atom_type_scat_dispersion_imag
_atom_type_scat_source
C C 0.0033 0.0016 'International Tables Vol C Tables 4.2.6.8 and 6.1.1.4'
H H 0.0000 0.0000 'International Tables Vol C Tables 4.2.6.8 and 6.1.1.4'
N N 0.0061 0.0033 'International Tables Vol C Tables 4.2.6.8 and 6.1.1.4'
O O 0.0106 0.0060 'International Tables Vol C Tables 4.2.6.8 and 6.1.1.4'
Fe Fe 0.3463 0.8444 'International Tables Vol C Tables 4.2.6.8 and 6.1.1.4'
Cl Cl 0.1484 0.1585 'International Tables Vol C Tables 4.2.6.8 and 6.1.1.4'

loop_
_geom_angle_atom_site_label_1
_geom_angle_atom_site_label_2
_geom_angle_atom_site_label_3
_geom_angle
O1 Fe1 O2 93.57(14)
O1 Fe1 N2 153.30(17)
O2 Fe1 N2 85.87(15)
O1 Fe1 N1 86.42(14)
O2 Fe1 N1 139.11(16)
N2 Fe1 N1 76.95(15)
O1 Fe1 Cl1 106.08(11)
O2 Fe1 Cl1 112.37(12)
N2 Fe1 Cl1 98.72(14)
N1 Fe1 Cl1 106.80(13)
C7 N1 C1A 119.7(5)
C7 N1 C1 121.6(5)
C7 N1 Fe1 125.5(3)
C1A N1 Fe1 113.2(4)
C1 N1 Fe1 110.2(4)
C22 N2 C2 120.1(5)
C22 N2 C2A 121.8(5)
C22 N2 Fe1 123.5(3)
C2 N2 Fe1 115.9(4)
C2A N2 Fe1 109.8(4)
C13 O1 Fe1 135.1(3)
C24 O2 Fe1 131.7(3)
N1 C7 C8 127.0(4)
N1 C7 H7 116.5
C8 C7 H7 116.5
C9 C8 C13 120.3(4)
C9 C8 C7 117.4(4)
C13 C8 C7 122.3(4)
C10 C9 C8 121.5(4)
C10 C9 H9 119.2
C8 C9 H9 119.2
C9 C10 C11 116.3(4)
C9 C10 C14 123.6(4)
C11 C10 C14 119.9(4)
C12 C11 C10 125.3(4)
C12 C11 H11 117.4
C10 C11 H11 117.4
C11 C12 C13 116.9(4)
C11 C12 C18 120.8(4)
C13 C12 C18 122.3(4)
O1 C13 C8 120.9(4)
O1 C13 C12 120.0(4)
C8 C13 C12 119.2(4)
C16 C14 C15 109.1(4)
C16 C14 C17 109.3(4)
C15 C14 C17 106.5(4)
C16 C14 C10 108.9(4)
C15 C14 C10 111.8(4)
C17 C14 C10 111.2(4)
C14 C15 H15A 109.5
C14 C15 H15B 109.5
H15A C15 H15B 109.5
C14 C15 H15C 109.5
H15A C15 H15C 109.5
H15B C15 H15C 109.5
C14 C16 H16A 109.5
C14 C16 H16B 109.5
H16A C16 H16B 109.5
C14 C16 H16C 109.5
H16A C16 H16C 109.5
H16B C16 H16C 109.5
C14 C17 H17A 109.5
C14 C17 H17B 109.5
H17A C17 H17B 109.5
C14 C17 H17C 109.5
H17A C17 H17C 109.5
H17B C17 H17C 109.5
C19 C18 C20 108.0(4)
C19 C18 C12 112.5(4)
C20 C18 C12 109.6(4)
C19 C18 C21 106.7(4)
C20 C18 C21 109.3(4)
C12 C18 C21 110.7(4)
C18 C19 H19A 109.5
C18 C19 H19B 109.5
H19A C19 H19B 109.5
C18 C19 H19C 109.5
H19A C19 H19C 109.5
H19B C19 H19C 109.5
C18 C20 H20A 109.5
C18 C20 H20B 109.5
H20A C20 H20B 109.5
C18 C20 H20C 109.5
H20A C20 H20C 109.5
H20B C20 H20C 109.5
C18 C21 H21A 109.5
C18 C21 H21B 109.5
H21A C21 H21B 109.5
C18 C21 H21C 109.5
H21A C21 H21C 109.5
H21B C21 H21C 109.5
N2 C22 C23 125.4(4)
N2 C22 H22 117.3
C23 C22 H22 117.3
C28 C23 C24 119.8(4)
C28 C23 C22 117.3(4)
C24 C23 C22 122.8(4)
O2 C24 C23 120.9(4)
O2 C24 C25 120.1(4)
C23 C24 C25 118.9(4)
C26 C25 C24 117.7(4)
C26 C25 C33 121.8(4)
C24 C25 C33 120.4(4)
C25 C26 C27 124.8(4)
C25 C26 H26 117.6
C27 C26 H26 117.6
C28 C27 C26 116.4(4)
C28 C27 C29 124.4(4)
C26 C27 C29 119.2(4)
C27 C28 C23 122.4(4)
C27 C28 H28 118.8
C23 C28 H28 118.8
C27 C29 C31 110.3(4)
C27 C29 C30 111.6(4)
C31 C29 C30 107.7(4)
C27 C29 C32 111.0(4)
C31 C29 C32 108.6(4)
C30 C29 C32 107.4(4)
C29 C30 H30A 109.5
C29 C30 H30B 109.5
H30A C30 H30B 109.5
C29 C30 H30C 109.5
H30A C30 H30C 109.5
H30B C30 H30C 109.5
C29 C31 H31A 109.5
C29 C31 H31B 109.5
H31A C31 H31B 109.5
C29 C31 H31C 109.5
H31A C31 H31C 109.5
H31B C31 H31C 109.5
C29 C32 H32A 109.5
C29 C32 H32B 109.5
H32A C32 H32B 109.5
C29 C32 H32C 109.5
H32A C32 H32C 109.5
H32B C32 H32C 109.5
C35 C33 C36 110.0(4)
C35 C33 C25 111.0(4)
C36 C33 C25 109.2(4)
C35 C33 C34 107.2(4)
C36 C33 C34 107.2(4)
C25 C33 C34 112.0(4)
C33 C34 H34A 109.5
C33 C34 H34B 109.5
H34A C34 H34B 109.5
C33 C34 H34C 109.5
H34A C34 H34C 109.5
H34B C34 H34C 109.5
C33 C35 H35A 109.5
C33 C35 H35B 109.5
H35A C35 H35B 109.5
C33 C35 H35C 109.5
H35A C35 H35C 109.5
H35B C35 H35C 109.5
C33 C36 H36A 109.5
C33 C36 H36B 109.5
H36A C36 H36B 109.5
C33 C36 H36C 109.5
H36A C36 H36C 109.5
H36B C36 H36C 109.5
C6 C3 C2 108.5(6)
C2A C3 C6A 107.3(6)
C6 C3 H3A 110.0
C2 C3 H3A 110.0
C6 C3 H3B 110.0
C2 C3 H3B 110.0
H3A C3 H3B 108.4
C1 C4 C5 108.9(6)
C5A C4 C1A 107.9(6)
C1 C4 H4A 109.9
C5 C4 H4A 109.9
C1 C4 H4B 109.9
C5 C4 H4B 109.9
H4A C4 H4B 108.3
C4 C1 N1 115.9(7)
C4 C1 C2 108.4(8)
N1 C1 C2 102.4(7)
C4 C1 H1A 109.9
N1 C1 H1A 109.9
C2 C1 H1A 109.9
N2 C2 C1 105.9(8)
N2 C2 C3 112.6(7)
C1 C2 C3 110.0(8)
N2 C2 H2A 109.4
C1 C2 H2A 109.4
C3 C2 H2A 109.4
C6 C5 C4 110.3(8)
C6 C5 H5A 109.6
C4 C5 H5A 109.6
C6 C5 H5B 109.6
C4 C5 H5B 109.6
H5A C5 H5B 108.1
C3 C6 C5 112.0(8)
C3 C6 H6A 109.2
C5 C6 H6A 109.2
C3 C6 H6B 109.2
C5 C6 H6B 109.2
H6A C6 H6B 107.9
N1 C1A C2A 105.8(8)
N1 C1A C4 111.4(7)
C2A C1A C4 107.5(7)
N1 C1A H1AA 110.7
C2A C1A H1AA 110.7
C4 C1A H1AA 110.7
N2 C2A C1A 99.1(7)
N2 C2A C3 114.0(7)
C1A C2A C3 109.4(8)
N2 C2A H2AA 111.2
C1A C2A H2AA 111.2
C3 C2A H2AA 111.2
C4 C5A C6A 110.6(8)
C4 C5A H5AA 109.5
C6A C5A H5AA 109.5
C4 C5A H5AB 109.5
C6A C5A H5AB 109.5
H5AA C5A H5AB 108.1
C5A C6A C3 107.2(8)
C5A C6A H6AA 110.3
C3 C6A H6AA 110.3
C5A C6A H6AB 110.3
C3 C6A H6AB 110.3
H6AA C6A H6AB 108.5

loop_
_geom_bond_atom_site_label_1
_geom_bond_atom_site_label_2
_geom_bond_distance
Fe1 O1 1.888(3)
Fe1 O2 1.893(3)
Fe1 N2 2.083(4)
Fe1 N1 2.096(4)
Fe1 Cl1 2.2260(15)
N1 C7 1.287(6)
N1 C1A 1.512(10)
N1 C1 1.516(10)
N2 C22 1.297(6)
N2 C2 1.506(10)
N2 C2A 1.515(10)
O1 C13 1.314(5)
O2 C24 1.310(5)
C7 C8 1.434(6)
C7 H7 0.93
C8 C9 1.411(6)
C8 C13 1.414(6)
C9 C10 1.374(6)
C9 H9 0.93
C10 C11 1.411(6)
C10 C14 1.538(6)
C11 C12 1.385(6)
C11 H11 0.93
C12 C13 1.420(6)
C12 C18 1.535(6)
C14 C16 1.527(7)
C14 C15 1.531(7)
C14 C17 1.537(7)
C15 H15A 0.96
C15 H15B 0.96
C15 H15C 0.96
C16 H16A 0.96
C16 H16B 0.96
C16 H16C 0.96
C17 H17A 0.96
C17 H17B 0.96
C17 H17C 0.96
C18 C19 1.525(7)
C18 C20 1.533(7)
C18 C21 1.548(7)
C19 H19A 0.96
C19 H19B 0.96
C19 H19C 0.96
C20 H20A 0.96
C20 H20B 0.96
C20 H20C 0.96
C21 H21A 0.96
C21 H21B 0.96
C21 H21C 0.96
C22 C23 1.428(6)
C22 H22 0.93
C23 C28 1.412(6)
C23 C24 1.419(6)
C24 C25 1.427(6)
C25 C26 1.379(6)
C25 C33 1.537(6)
C26 C27 1.415(6)
C26 H26 0.93
C27 C28 1.367(6)
C27 C29 1.527(6)
C28 H28 0.93
C29 C31 1.527(7)
C29 C30 1.531(7)
C29 C32 1.537(7)
C30 H30A 0.96
C30 H30B 0.96
C30 H30C 0.96
C31 H31A 0.96
C31 H31B 0.96
C31 H31C 0.96
C32 H32A 0.96
C32 H32B 0.96
C32 H32C 0.96
C33 C35 1.528(7)
C33 C36 1.531(7)
C33 C34 1.538(7)
C34 H34A 0.96
C34 H34B 0.96
C34 H34C 0.96
C35 H35A 0.96
C35 H35B 0.96
C35 H35C 0.96
C36 H36A 0.96
C36 H36B 0.96
C36 H36C 0.96
C3 C6 1.507(11)
C3 C2A 1.529(11)
C3 C2 1.562(10)
C3 C6A 1.569(11)
C3 H3A 0.97
C3 H3B 0.97
C4 C1 1.507(11)
C4 C5A 1.526(11)
C4 C5 1.570(11)
C4 C1A 1.590(11)
C4 H4A 0.97
C4 H4B 0.97
C1 C2 1.525(15)
C1 H1A 0.98
C2 H2A 0.98
C5 C6 1.512(15)
C5 H5A 0.97
C5 H5B 0.97
C6 H6A 0.97
C6 H6B 0.97
C1A C2A 1.524(14)
C1A H1AA 0.98
C2A H2AA 0.98
C5A C6A 1.530(15)
C5A H5AA 0.97
C5A H5AB 0.97
C6A H6AA 0.97
C6A H6AB 0.97
